data_7038524
loop_
_publ_author_name
'Nishihara, Kazuki'
'Ueda, Misa'
'Higashitani, Ami'
'Nakao, Yoshihide'
'Arikawa, Yasuhiro'
'Horiuchi, Shinnosuke'
'Sakuda, Eri'
'Umakoshi, Keisuke'

_publ_section_title
;
 Different structural preference of Ag(i) and Au(i) in neutral and
 cationic luminescent heteropolynuclear platinum(ii) complexes: Z
 (U)-shaped Pt2M2 type vs. trinuclear PtM2 type.
;
_journal_issue 12
_journal_name_full 'Dalton transactions (Cambridge, England : 2003)'
_journal_page_first 4978
_journal_page_last 4982
_journal_paper_doi 10.1039/c6dt00320f
_journal_volume 45
_journal_year 2016
_chemical_formula_moiety 'C44 H50 Au2 F12 N14 P2 Pt2'
_chemical_formula_sum 'C44 H50 Au2 F12 N14 P2 Pt2'
_chemical_formula_weight 1849.01
_chemical_name_systematic '[Pt2Au2(bpy)2(Me2pz)4](PF6)2'
_space_group_crystal_system triclinic
_space_group_IT_number 2
_space_group_name_Hall '-P 1'
_space_group_name_H-M_alt 'P -1'
_symmetry_space_group_name_Hall '-P 1'
_symmetry_space_group_name_H-M 'P -1'
_atom_sites_solution_hydrogens geom
_atom_sites_solution_primary direct
_atom_sites_solution_secondary difmap
_audit_update_record
;
2015-11-25 deposited with the CCDC.
2016-02-22 downloaded from the CCDC.
;
_cell_angle_alpha 86.513(5)
_cell_angle_beta 88.377(5)
_cell_angle_gamma 65.233(4)
_cell_formula_units_Z 1
_cell_length_a 10.2943(13)
_cell_length_b 11.4915(15)
_cell_length_c 12.268(2)
_cell_measurement_reflns_used 4574
_cell_measurement_temperature 93
_cell_measurement_theta_max 27.48
_cell_measurement_theta_min 3.33
_cell_volume 1315.3(3)
_computing_cell_refinement CrystalClear
_computing_data_collection 'CrystalClear (Rigaku Inc., 2008)'
_computing_data_reduction CrystalClear
_computing_molecular_graphics 'CrystalStructure 4.1'
_computing_publication_material 'CrystalStructure 4.1 (Rigaku, 2014)'
_computing_structure_refinement 'SHELXL97 (Sheldrick, 2008)'
_computing_structure_solution 'Il Milione (Burla, et al., 2007)'
_diffrn_ambient_temperature 93
_diffrn_detector_area_resol_mean 7.111
_diffrn_measured_fraction_theta_full 0.984
_diffrn_measured_fraction_theta_max 0.984
_diffrn_measurement_device_type 'Rigaku Saturn724'
_diffrn_measurement_method \w
_diffrn_radiation_type 'Mo K\a'
_diffrn_radiation_wavelength 0.71075
_diffrn_reflns_av_R_equivalents 0.0210
_diffrn_reflns_Laue_measured_fraction_full 0.000
_diffrn_reflns_Laue_measured_fraction_max 0.000
_diffrn_reflns_limit_h_max 13
_diffrn_reflns_limit_h_min -13
_diffrn_reflns_limit_k_max 14
_diffrn_reflns_limit_k_min -13
_diffrn_reflns_limit_l_max 15
_diffrn_reflns_limit_l_min -15
_diffrn_reflns_number 10943
_diffrn_reflns_point_group_measured_fraction_full 0.000
_diffrn_reflns_point_group_measured_fraction_max 0.000
_diffrn_reflns_theta_full 27.480
_diffrn_reflns_theta_max 27.480
_diffrn_reflns_theta_min 3.328
_diffrn_standards_number 0
_exptl_absorpt_coefficient_mu 11.011
_exptl_absorpt_correction_T_max 0.463
_exptl_absorpt_correction_T_min 0.389
_exptl_absorpt_correction_type multi-scan
_exptl_absorpt_process_details 'REQAB (Rigaku, 1998)'
_exptl_crystal_colour yellow
_exptl_crystal_density_diffrn 2.334
_exptl_crystal_density_method 'not measured'
_exptl_crystal_description prism
_exptl_crystal_F_000 864.00
_exptl_crystal_preparation Luminescent
_exptl_crystal_recrystallization_method 'Re-crystallisation from solvent: acetonitrile/diethyl ether'
_exptl_crystal_size_max 0.100
_exptl_crystal_size_mid 0.070
_exptl_crystal_size_min 0.070
_refine_diff_density_max 1.39
_refine_diff_density_min -1.06
_refine_ls_extinction_method none
_refine_ls_goodness_of_fit_ref 0.933
_refine_ls_hydrogen_treatment constr
_refine_ls_number_parameters 348
_refine_ls_number_reflns 5934
_refine_ls_number_restraints 0
_refine_ls_R_factor_all 0.0252
_refine_ls_R_factor_gt 0.0183
_refine_ls_shift/su_max 0.003
_refine_ls_structure_factor_coef Fsqd
_refine_ls_weighting_details 'w = 1/[\s^2^(Fo^2^)+(0.0124P)^2^+0.0000P] where P=(Fo^2^+2Fc^2^)/3'
_refine_ls_weighting_scheme calc
_refine_ls_wR_factor_gt 0.0372
_refine_ls_wR_factor_ref 0.0381
_reflns_number_gt 4775
_reflns_number_total 5934
_reflns_threshold_expression F^2^>2.0\s(F^2^)
_cod_data_source_file c6dt00320f2.cif
_cod_data_source_block 5d
_cod_depositor_comments 'Adding full bibliography for 7038518--7038524.cif.'
_cod_database_code 7038524

loop_
_symmetry_equiv_pos_site_id
_space_group_symop_operation_xyz
1 +X,+Y,+Z
2 -X,-Y,-Z

loop_
_atom_site_label
_atom_site_type_symbol
_atom_site_fract_x
_atom_site_fract_y
_atom_site_fract_z
_atom_site_U_iso_or_equiv
_atom_site_adp_type
_atom_site_occupancy
_atom_site_site_symmetry_multiplicity
_atom_site_calc_flag
_atom_site_refinement_flags
Au1 Au 1.130782(14) 0.367805(12) -0.003166(10) 0.01072(4) Uani 1 2 d .
Pt1 Pt 0.913050(13) 0.450654(12) 0.234725(10) 0.00927(4) Uani 1 2 d .
P1 P 0.71565(10) 0.14681(9) 0.59325(8) 0.0143(2) Uani 1 2 d .
F1 F 0.5565(2) 0.1973(2) 0.64211(18) 0.0243(5) Uani 1 2 d .
F2 F 0.6727(2) 0.28250(19) 0.52479(17) 0.0197(5) Uani 1 2 d .
F3 F 0.7578(2) 0.0125(2) 0.6606(2) 0.0306(6) Uani 1 2 d .
F4 F 0.7636(2) 0.2025(2) 0.69319(18) 0.0259(5) Uani 1 2 d .
F5 F 0.8731(2) 0.0968(2) 0.54336(19) 0.0242(5) Uani 1 2 d .
F6 F 0.6660(2) 0.0924(2) 0.49240(18) 0.0244(5) Uani 1 2 d .
N1 N 0.4456(4) 0.0262(4) 0.8420(3) 0.0421(10) Uani 1 2 d .
N11 N 0.8887(3) 0.6059(3) 0.3160(2) 0.0101(6) Uani 1 2 d .
N21 N 1.1051(3) 0.3811(3) 0.3085(2) 0.0093(6) Uani 1 2 d .
N31 N 0.9488(3) 0.2929(3) 0.1523(2) 0.0113(6) Uani 1 2 d .
N32 N 0.9927(3) 0.2940(3) 0.0448(2) 0.0122(6) Uani 1 2 d .
N41 N 0.7208(3) 0.5325(3) 0.1628(2) 0.0110(6) Uani 1 2 d .
N42 N 0.7130(3) 0.5844(3) 0.0584(2) 0.0116(6) Uani 1 2 d .
C2 C 0.5488(5) 0.0316(4) 0.8703(3) 0.0310(10) Uani 1 2 d .
C3 C 0.6781(4) 0.0362(4) 0.9091(3) 0.0302(10) Uani 1 2 d .
C12 C 1.0061(4) 0.5937(3) 0.3720(3) 0.0123(7) Uani 1 2 d .
C13 C 1.0060(4) 0.6947(4) 0.4281(3) 0.0158(8) Uani 1 2 d .
C14 C 0.8853(4) 0.8090(3) 0.4270(3) 0.0187(8) Uani 1 2 d .
C15 C 0.7670(4) 0.8206(3) 0.3693(3) 0.0171(8) Uani 1 2 d .
C16 C 0.7720(4) 0.7179(3) 0.3140(3) 0.0164(8) Uani 1 2 d .
C22 C 1.1279(4) 0.4672(3) 0.3674(3) 0.0118(7) Uani 1 2 d .
C23 C 1.2578(4) 0.4337(4) 0.4190(3) 0.0150(8) Uani 1 2 d .
C24 C 1.3635(4) 0.3110(4) 0.4094(3) 0.0196(8) Uani 1 2 d .
C25 C 1.3388(4) 0.2237(4) 0.3508(3) 0.0204(8) Uani 1 2 d .
C26 C 1.2082(4) 0.2623(3) 0.3000(3) 0.0168(8) Uani 1 2 d .
C33 C 0.9640(4) 0.2069(3) -0.0061(3) 0.0141(7) Uani 1 2 d .
C34 C 0.9020(4) 0.1499(3) 0.0677(3) 0.0157(8) Uani 1 2 d .
C35 C 0.8940(4) 0.2057(3) 0.1667(3) 0.0130(7) Uani 1 2 d .
C36 C 0.9997(4) 0.1860(4) -0.1240(3) 0.0225(9) Uani 1 2 d .
C37 C 0.8447(4) 0.1748(4) 0.2763(3) 0.0203(8) Uani 1 2 d .
C43 C 0.5773(4) 0.6268(3) 0.0247(3) 0.0156(8) Uani 1 2 d .
C44 C 0.4972(4) 0.6017(3) 0.1081(3) 0.0166(8) Uani 1 2 d .
C45 C 0.5897(4) 0.5426(3) 0.1941(3) 0.0153(8) Uani 1 2 d .
C46 C 0.5325(4) 0.6881(4) -0.0870(3) 0.0198(8) Uani 1 2 d .
C47 C 0.5638(4) 0.4944(4) 0.3041(3) 0.0197(8) Uani 1 2 d .
H3A H 0.76137 -0.02718 0.87266 0.0362 Uiso 1 2 calc R
H3B H 0.68623 0.01688 0.9882 0.0362 Uiso 1 2 calc R
H3C H 0.67425 0.1222 0.89278 0.0362 Uiso 1 2 calc R
H13 H 1.08859 0.68532 0.46702 0.0189 Uiso 1 2 calc R
H14 H 0.88356 0.87891 0.4656 0.0225 Uiso 1 2 calc R
H15 H 0.68283 0.89864 0.36767 0.0205 Uiso 1 2 calc R
H16 H 0.69083 0.7266 0.27341 0.0197 Uiso 1 2 calc R
H23 H 1.27389 0.49383 0.46019 0.0180 Uiso 1 2 calc R
H24 H 1.45359 0.28685 0.4434 0.0236 Uiso 1 2 calc R
H25 H 1.41018 0.13864 0.34549 0.0244 Uiso 1 2 calc R
H26 H 1.19109 0.20335 0.25804 0.0202 Uiso 1 2 calc R
H34 H 0.87079 0.08531 0.05365 0.0188 Uiso 1 2 calc R
H36A H 1.10381 0.14544 -0.1332 0.0269 Uiso 1 2 calc R
H36B H 0.96022 0.26866 -0.16583 0.0269 Uiso 1 2 calc R
H36C H 0.9584 0.13006 -0.15045 0.0269 Uiso 1 2 calc R
H37A H 0.82763 0.24492 0.32433 0.0244 Uiso 1 2 calc R
H37B H 0.91845 0.09505 0.30823 0.0244 Uiso 1 2 calc R
H37C H 0.75591 0.16435 0.2679 0.0244 Uiso 1 2 calc R
H44 H 0.39797 0.62133 0.10639 0.0200 Uiso 1 2 calc R
H46A H 0.43301 0.70296 -0.09945 0.0237 Uiso 1 2 calc R
H46B H 0.59436 0.63133 -0.14156 0.0237 Uiso 1 2 calc R
H46C H 0.54073 0.77014 -0.09314 0.0237 Uiso 1 2 calc R
H47A H 0.63359 0.4964 0.35586 0.0236 Uiso 1 2 calc R
H47B H 0.5739 0.40604 0.3005 0.0236 Uiso 1 2 calc R
H47C H 0.4669 0.54897 0.32858 0.0236 Uiso 1 2 calc R

loop_
_atom_site_aniso_label
_atom_site_aniso_U_11
_atom_site_aniso_U_22
_atom_site_aniso_U_33
_atom_site_aniso_U_12
_atom_site_aniso_U_13
_atom_site_aniso_U_23
Au1 0.01269(8) 0.01107(7) 0.00913(7) -0.00584(6) 0.00027(5) 0.00042(5)
Pt1 0.01083(8) 0.01002(7) 0.00752(7) -0.00497(6) -0.00012(5) 0.00001(5)
P1 0.0128(5) 0.0133(5) 0.0150(5) -0.0038(4) -0.0006(4) 0.0002(4)
F1 0.0164(12) 0.0251(12) 0.0300(13) -0.0076(10) 0.0091(10) -0.0038(10)
F2 0.0236(13) 0.0157(11) 0.0169(11) -0.0059(10) -0.0004(9) 0.0026(9)
F3 0.0347(14) 0.0184(12) 0.0343(14) -0.0081(11) -0.0023(11) 0.0112(11)
F4 0.0294(14) 0.0328(13) 0.0183(12) -0.0151(12) -0.0047(10) -0.0034(10)
F5 0.0127(12) 0.0235(12) 0.0324(14) -0.0038(10) 0.0042(10) -0.0025(11)
F6 0.0225(13) 0.0207(12) 0.0285(13) -0.0062(10) -0.0057(10) -0.0081(10)
N1 0.053(3) 0.048(3) 0.030(2) -0.027(2) -0.011(2) 0.0076(19)
N11 0.0138(16) 0.0100(14) 0.0066(14) -0.0055(13) 0.0001(11) 0.0023(11)
N21 0.0088(15) 0.0133(15) 0.0066(13) -0.0058(13) -0.0012(11) 0.0028(11)
N31 0.0175(17) 0.0112(15) 0.0069(14) -0.0079(14) 0.0008(12) -0.0001(11)
N32 0.0155(16) 0.0132(15) 0.0081(14) -0.0062(13) 0.0017(12) -0.0014(12)
N41 0.0105(16) 0.0140(15) 0.0097(14) -0.0068(13) -0.0011(11) 0.0019(12)
N42 0.0100(16) 0.0146(15) 0.0111(14) -0.0062(13) -0.0022(11) 0.0009(12)
C2 0.047(3) 0.024(2) 0.020(2) -0.013(2) 0.001(2) 0.0027(18)
C3 0.031(3) 0.037(3) 0.025(2) -0.017(2) -0.0018(19) 0.000(2)
C12 0.014(2) 0.0172(19) 0.0070(16) -0.0088(17) 0.0005(14) 0.0020(14)
C13 0.016(2) 0.023(2) 0.0132(18) -0.0133(18) 0.0002(14) 0.0008(15)
C14 0.026(2) 0.0161(19) 0.0181(19) -0.0123(18) 0.0034(16) -0.0064(15)
C15 0.016(2) 0.0121(18) 0.0189(19) -0.0019(16) 0.0038(15) -0.0040(15)
C16 0.015(2) 0.020(2) 0.0137(18) -0.0065(17) 0.0022(14) -0.0019(15)
C22 0.014(2) 0.0147(18) 0.0093(17) -0.0087(17) 0.0001(14) 0.0031(14)
C23 0.014(2) 0.0190(19) 0.0137(18) -0.0093(17) -0.0011(14) 0.0022(15)
C24 0.015(2) 0.025(2) 0.019(2) -0.0088(18) -0.0072(16) 0.0077(17)
C25 0.024(2) 0.0148(19) 0.018(2) -0.0042(18) -0.0032(16) 0.0047(16)
C26 0.018(2) 0.0163(19) 0.0130(18) -0.0049(17) 0.0023(15) 0.0011(15)
C33 0.016(2) 0.0113(17) 0.0148(18) -0.0048(16) -0.0030(14) -0.0008(14)
C34 0.022(2) 0.0143(18) 0.0163(19) -0.0130(17) 0.0018(15) -0.0002(15)
C35 0.0118(19) 0.0104(17) 0.0164(18) -0.0044(16) 0.0004(14) -0.0002(14)
C36 0.037(2) 0.025(2) 0.0126(19) -0.020(2) 0.0006(17) -0.0024(16)
C37 0.025(2) 0.0168(19) 0.019(2) -0.0093(18) 0.0040(16) 0.0000(16)
C43 0.017(2) 0.0154(18) 0.0149(18) -0.0075(17) -0.0027(15) 0.0006(15)
C44 0.0095(19) 0.0164(19) 0.023(2) -0.0044(17) -0.0018(15) -0.0006(16)
C45 0.017(2) 0.0156(19) 0.0159(19) -0.0084(17) 0.0035(15) -0.0063(15)
C46 0.016(2) 0.021(2) 0.019(2) -0.0054(18) -0.0071(16) 0.0065(16)
C47 0.019(2) 0.023(2) 0.0164(19) -0.0089(18) 0.0022(16) -0.0013(16)

loop_
_atom_type_symbol
_atom_type_description
_atom_type_scat_dispersion_real
_atom_type_scat_dispersion_imag
_atom_type_scat_source
H H 0.0000 0.0000
;
International Tables for Crystallography
(Vol. C, Table 6.1.1.4)
;
Au Au -2.0133 8.8022
;
International Tables for Crystallography
(Vol. C, Tables 4.2.6.8 and 6.1.1.4)
;
F F 0.0171 0.0103
;
International Tables for Crystallography
(Vol. C, Tables 4.2.6.8 and 6.1.1.4)
;
N N 0.0061 0.0033
;
International Tables for Crystallography
(Vol. C, Tables 4.2.6.8 and 6.1.1.4)
;
P P 0.1023 0.0942
;
International Tables for Crystallography
(Vol. C, Tables 4.2.6.8 and 6.1.1.4)
;
Pt Pt -1.7033 8.3905
;
International Tables for Crystallography
(Vol. C, Tables 4.2.6.8 and 6.1.1.4)
;
C C 0.0033 0.0016
;
International Tables for Crystallography
(Vol. C, Tables 4.2.6.8 and 6.1.1.4)
;

loop_
_geom_angle_atom_site_label_1
_geom_angle_atom_site_label_2
_geom_angle_atom_site_label_3
_geom_angle
_geom_angle_publ_flag
_geom_angle_site_symmetry_1
_geom_angle_site_symmetry_3
N32 Au1 N42 171.50(11) yes . 2_765
N11 Pt1 N21 80.92(11) yes . .
N11 Pt1 N31 176.90(12) yes . .
N11 Pt1 N41 95.28(12) yes . .
N21 Pt1 N31 96.48(11) yes . .
N21 Pt1 N41 175.92(13) yes . .
N31 Pt1 N41 87.27(12) yes . .
F1 P1 F2 89.84(11) yes . .
F1 P1 F3 90.12(13) yes . .
F1 P1 F4 90.07(13) yes . .
F1 P1 F5 179.36(13) yes . .
F1 P1 F6 89.58(13) yes . .
F2 P1 F3 179.78(15) yes . .
F2 P1 F4 89.78(13) yes . .
F2 P1 F5 89.83(12) yes . .
F2 P1 F6 89.70(12) yes . .
F3 P1 F4 90.44(14) yes . .
F3 P1 F5 90.20(12) yes . .
F3 P1 F6 90.09(14) yes . .
F4 P1 F5 90.47(13) yes . .
F4 P1 F6 179.37(11) yes . .
F5 P1 F6 89.88(13) yes . .
Pt1 N11 C12 114.8(2) yes . .
Pt1 N11 C16 125.7(3) yes . .
C12 N11 C16 119.4(3) yes . .
Pt1 N21 C22 114.45(18) yes . .
Pt1 N21 C26 125.4(3) yes . .
C22 N21 C26 120.1(3) yes . .
Pt1 N31 N32 116.6(2) yes . .
Pt1 N31 C35 130.6(2) yes . .
N32 N31 C35 108.6(3) yes . .
Au1 N32 N31 122.2(3) yes . .
Au1 N32 C33 127.0(2) yes . .
N31 N32 C33 107.7(3) yes . .
Pt1 N41 N42 118.1(2) yes . .
Pt1 N41 C45 132.8(2) yes . .
N42 N41 C45 109.0(3) yes . .
Au1 N42 N41 119.0(2) yes 2_765 .
Au1 N42 C43 130.0(3) yes 2_765 .
N41 N42 C43 107.9(3) yes . .
N1 C2 C3 178.1(5) yes . .
N11 C12 C13 120.8(3) yes . .
N11 C12 C22 114.6(3) yes . .
C13 C12 C22 124.6(3) yes . .
C12 C13 C14 119.6(4) yes . .
C13 C14 C15 119.1(4) yes . .
C14 C15 C16 119.4(3) yes . .
N11 C16 C15 121.6(4) yes . .
N21 C22 C12 115.1(3) yes . .
N21 C22 C23 120.6(3) yes . .
C12 C22 C23 124.3(4) yes . .
C22 C23 C24 118.7(4) yes . .
C23 C24 C25 120.3(4) yes . .
C24 C25 C26 118.7(3) yes . .
N21 C26 C25 121.5(4) yes . .
N32 C33 C34 108.9(3) yes . .
N32 C33 C36 120.3(4) yes . .
C34 C33 C36 130.8(4) yes . .
C33 C34 C35 106.5(4) yes . .
N31 C35 C34 108.2(3) yes . .
N31 C35 C37 122.1(3) yes . .
C34 C35 C37 129.6(4) yes . .
N42 C43 C44 108.7(3) yes . .
N42 C43 C46 121.6(3) yes . .
C44 C43 C46 129.8(3) yes . .
C43 C44 C45 106.8(3) yes . .
N41 C45 C44 107.6(3) yes . .
N41 C45 C47 121.7(3) yes . .
C44 C45 C47 130.6(4) yes . .
C2 C3 H3A 109.469 no . .
C2 C3 H3B 109.475 no . .
C2 C3 H3C 109.465 no . .
H3A C3 H3B 109.477 no . .
H3A C3 H3C 109.469 no . .
H3B C3 H3C 109.472 no . .
C12 C13 H13 120.219 no . .
C14 C13 H13 120.215 no . .
C13 C14 H14 120.430 no . .
C15 C14 H14 120.440 no . .
C14 C15 H15 120.298 no . .
C16 C15 H15 120.303 no . .
N11 C16 H16 119.183 no . .
C15 C16 H16 119.194 no . .
C22 C23 H23 120.643 no . .
C24 C23 H23 120.644 no . .
C23 C24 H24 119.830 no . .
C25 C24 H24 119.838 no . .
C24 C25 H25 120.664 no . .
C26 C25 H25 120.679 no . .
N21 C26 H26 119.231 no . .
C25 C26 H26 119.227 no . .
C33 C34 H34 126.733 no . .
C35 C34 H34 126.727 no . .
C33 C36 H36A 109.470 no . .
C33 C36 H36B 109.474 no . .
C33 C36 H36C 109.479 no . .
H36A C36 H36B 109.471 no . .
H36A C36 H36C 109.468 no . .
H36B C36 H36C 109.465 no . .
C35 C37 H37A 109.473 no . .
C35 C37 H37B 109.470 no . .
C35 C37 H37C 109.469 no . .
H37A C37 H37B 109.467 no . .
H37A C37 H37C 109.477 no . .
H37B C37 H37C 109.471 no . .
C43 C44 H44 126.625 no . .
C45 C44 H44 126.617 no . .
C43 C46 H46A 109.471 no . .
C43 C46 H46B 109.468 no . .
C43 C46 H46C 109.467 no . .
H46A C46 H46B 109.473 no . .
H46A C46 H46C 109.475 no . .
H46B C46 H46C 109.473 no . .
C45 C47 H47A 109.470 no . .
C45 C47 H47B 109.470 no . .
C45 C47 H47C 109.471 no . .
H47A C47 H47B 109.468 no . .
H47A C47 H47C 109.474 no . .
H47B C47 H47C 109.474 no . .

loop_
_geom_bond_atom_site_label_1
_geom_bond_atom_site_label_2
_geom_bond_distance
_geom_bond_publ_flag
_geom_bond_site_symmetry_2
Au1 N32 1.997(4) yes .
Au1 N42 1.995(3) yes 2_765
Pt1 N11 2.016(3) yes .
Pt1 N21 2.013(3) yes .
Pt1 N31 2.022(3) yes .
Pt1 N41 2.005(3) yes .
P1 F1 1.603(2) yes .
P1 F2 1.618(2) yes .
P1 F3 1.599(3) yes .
P1 F4 1.597(3) yes .
P1 F5 1.593(2) yes .
P1 F6 1.606(3) yes .
N1 C2 1.153(7) yes .
N11 C12 1.358(5) yes .
N11 C16 1.343(4) yes .
N21 C22 1.360(5) yes .
N21 C26 1.341(4) yes .
N31 N32 1.383(4) yes .
N31 C35 1.341(6) yes .
N32 C33 1.347(5) yes .
N41 N42 1.369(4) yes .
N41 C45 1.352(5) yes .
N42 C43 1.341(5) yes .
C2 C3 1.450(7) yes .
C12 C13 1.384(6) yes .
C12 C22 1.472(4) yes .
C13 C14 1.379(4) yes .
C14 C15 1.380(6) yes .
C15 C16 1.379(6) yes .
C22 C23 1.388(5) yes .
C23 C24 1.383(5) yes .
C24 C25 1.379(6) yes .
C25 C26 1.381(5) yes .
C33 C34 1.378(6) yes .
C33 C36 1.491(5) yes .
C34 C35 1.393(5) yes .
C35 C37 1.498(5) yes .
C43 C44 1.387(6) yes .
C43 C46 1.493(5) yes .
C44 C45 1.382(5) yes .
C45 C47 1.487(5) yes .
C3 H3A 0.980 no .
C3 H3B 0.980 no .
C3 H3C 0.980 no .
C13 H13 0.950 no .
C14 H14 0.950 no .
C15 H15 0.950 no .
C16 H16 0.950 no .
C23 H23 0.950 no .
C24 H24 0.950 no .
C25 H25 0.950 no .
C26 H26 0.950 no .
C34 H34 0.950 no .
C36 H36A 0.980 no .
C36 H36B 0.980 no .
C36 H36C 0.980 no .
C37 H37A 0.980 no .
C37 H37B 0.980 no .
C37 H37C 0.980 no .
C44 H44 0.950 no .
C46 H46A 0.980 no .
C46 H46B 0.980 no .
C46 H46C 0.980 no .
C47 H47A 0.980 no .
C47 H47B 0.980 no .
C47 H47C 0.980 no .

loop_
_geom_contact_atom_site_label_1
_geom_contact_atom_site_label_2
_geom_contact_distance
_geom_contact_publ_flag
_geom_contact_site_symmetry_2
Au1 Au1 3.1064(4) no 2_765
Au1 Pt1 3.5534(5) no .
Au1 Pt1 3.3449(5) no 2_765
Au1 N32 3.555(3) no 2_765
Au1 C36 3.352(5) no .
Au1 C46 3.452(4) no 2_765
Pt1 C37 3.529(5) no .
Pt1 C47 3.502(4) no .
N11 C14 2.761(5) no .
N21 C24 2.744(5) no .
N31 N42 3.364(3) no .
N31 C26 3.154(5) no .
N32 N41 3.357(4) no .
N32 N42 3.383(3) no .
N41 C16 3.119(5) no .
N41 C35 3.415(4) no .
C12 C15 2.734(4) no .
C13 C16 2.728(6) no .
C13 C23 3.040(4) no .
C22 C25 2.746(4) no .
C23 C26 2.740(6) no .
F1 N1 3.511(5) no .
F1 C2 3.307(5) no .
F1 C15 3.429(5) no 2_666
F1 C16 3.143(4) no 2_666
F1 C24 3.390(4) no 1_455
F1 C45 3.468(4) no 2_666
F1 C47 3.329(5) no 2_666
F2 C13 3.492(5) no 2_766
F2 C24 3.401(5) no 1_455
F2 C37 3.504(4) no .
F2 C47 3.405(4) no .
F2 C47 3.470(4) no 2_666
F3 C2 3.264(5) no .
F3 C3 3.133(5) no .
F3 C25 3.269(6) no 2_756
F3 C26 3.037(5) no 2_756
F4 C3 3.479(5) no .
F4 C13 3.342(5) no 2_766
F4 C36 3.293(5) no 1_556
F5 F5 2.859(3) no 2_756
F5 C13 3.168(5) no 2_766
F5 C14 3.138(5) no 2_766
F5 C37 3.332(4) no .
F6 C14 3.224(4) no 1_545
F6 C15 3.298(4) no 1_545
F6 C24 3.219(4) no 1_455
F6 C25 3.521(4) no 1_455
F6 C37 3.492(5) no .
N1 F1 3.511(5) no .
N1 C2 3.549(6) no 2_657
N1 C3 3.426(6) no 2_657
N1 C15 3.339(5) no 2_666
N1 C16 3.372(5) no 2_666
N21 C13 3.577(5) no 2_766
C2 F1 3.307(5) no .
C2 F3 3.264(5) no .
C2 N1 3.549(6) no 2_657
C2 C2 3.438(6) no 2_657
C3 F3 3.133(5) no .
C3 F4 3.479(5) no .
C3 N1 3.426(6) no 2_657
C12 C22 3.591(5) no 2_766
C13 F2 3.492(5) no 2_766
C13 F4 3.342(5) no 2_766
C13 F5 3.168(5) no 2_766
C13 N21 3.577(5) no 2_766
C14 F5 3.138(5) no 2_766
C14 F6 3.224(4) no 1_565
C14 C26 3.599(5) no 2_766
C15 F1 3.429(5) no 2_666
C15 F6 3.298(4) no 1_565
C15 N1 3.339(5) no 2_666
C15 C24 3.530(6) no 2_766
C16 F1 3.143(4) no 2_666
C16 N1 3.372(5) no 2_666
C22 C12 3.591(5) no 2_766
C24 F1 3.390(4) no 1_655
C24 F2 3.401(5) no 1_655
C24 F6 3.219(4) no 1_655
C24 C15 3.530(6) no 2_766
C25 F3 3.269(6) no 2_756
C25 F6 3.521(4) no 1_655
C26 F3 3.037(5) no 2_756
C26 C14 3.599(5) no 2_766
C34 C36 3.584(6) no 2_755
C36 F4 3.293(5) no 1_554
C36 C34 3.584(6) no 2_755
C37 F2 3.504(4) no .
C37 F5 3.332(4) no .
C37 F6 3.492(5) no .
C43 C44 3.523(6) no 2_665
C44 C43 3.523(6) no 2_665
C44 C46 3.494(6) no 2_665
C45 F1 3.468(4) no 2_666
C46 C44 3.494(6) no 2_665
C47 F1 3.329(5) no 2_666
C47 F2 3.405(4) no .
C47 F2 3.470(4) no 2_666
Au1 H26 3.5522 no .
Au1 H36A 3.2042 no .
Au1 H36B 3.2426 no .
Au1 H46B 3.3865 no 2_765
Au1 H46C 3.2940 no 2_765
Pt1 H16 3.0915 no .
Pt1 H26 3.0794 no .
Pt1 H37A 2.9903 no .
Pt1 H47A 3.0572 no .
N1 H3A 3.0746 no .
N1 H3B 3.0607 no .
N1 H3C 3.0801 no .
N11 H13 3.2397 no .
N11 H15 3.2285 no .
N11 H36A 3.5490 no 2_765
N11 H36B 3.0467 no 2_765
N11 H47A 3.3677 no .
N21 H23 3.2446 no .
N21 H25 3.2292 no .
N31 H26 2.6141 no .
N31 H34 3.1318 no .
N31 H37A 2.5689 no .
N31 H37B 2.9928 no .
N31 H37C 3.1903 no .
N32 H26 3.2073 no .
N32 H34 3.1342 no .
N32 H36A 2.7690 no .
N32 H36B 2.6638 no .
N32 H36C 3.2507 no .
N41 H16 2.5841 no .
N41 H37A 3.5131 no .
N41 H44 3.1254 no .
N41 H47A 2.5808 no .
N41 H47B 2.9416 no .
N41 H47C 3.2150 no .
N42 H16 3.1402 no .
N42 H44 3.1326 no .
N42 H46A 3.2583 no .
N42 H46B 2.6934 no .
N42 H46C 2.7728 no .
C12 H14 3.2496 no .
C12 H16 3.1893 no .
C12 H23 2.7304 no .
C12 H36B 2.9905 no 2_765
C13 H15 3.2411 no .
C13 H23 2.7760 no .
C13 H36B 3.2471 no 2_765
C14 H16 3.2367 no .
C14 H36B 3.5307 no 2_765
C15 H13 3.2408 no .
C15 H36A 3.2233 no 2_765
C15 H36B 3.5596 no 2_765
C16 H14 3.2440 no .
C16 H36A 3.1807 no 2_765
C16 H36B 3.3114 no 2_765
C16 H47A 3.4074 no .
C22 H13 2.7263 no .
C22 H24 3.2444 no .
C22 H26 3.1955 no .
C23 H13 2.7697 no .
C23 H25 3.2568 no .
C24 H26 3.2310 no .
C24 H46B 3.3647 no 2_765
C25 H23 3.2563 no .
C25 H46B 3.1905 no 2_765
C25 H46C 3.3703 no 2_765
C26 H24 3.2347 no .
C26 H46B 3.3120 no 2_765
C26 H46C 3.4918 no 2_765
C34 H36A 3.1664 no .
C34 H36B 3.2462 no .
C34 H36C 2.7246 no .
C34 H37A 3.3577 no .
C34 H37B 2.9748 no .
C34 H37C 2.8204 no .
C35 H26 3.2757 no .
C35 H47B 3.5566 no .
C36 H34 2.9432 no .
C37 H34 2.9423 no .
C37 H47A 3.5947 no .
C37 H47B 2.9603 no .
C44 H46A 2.7135 no .
C44 H46B 3.2373 no .
C44 H46C 3.1819 no .
C44 H47A 3.3235 no .
C44 H47B 3.0369 no .
C44 H47C 2.7735 no .
C45 H16 2.9416 no .
C45 H37A 3.5757 no .
C46 H44 2.9351 no .
C47 H16 3.4271 no .
C47 H37A 3.0139 no .
C47 H37C 3.5162 no .
C47 H44 2.9404 no .
H13 H14 2.3382 no .
H13 H23 2.2326 no .
H14 H15 2.3408 no .
H15 H16 2.3214 no .
H15 H36A 3.4988 no 2_765
H16 H36A 3.4177 no 2_765
H16 H47A 3.0520 no .
H23 H24 2.3395 no .
H24 H25 2.3367 no .
H25 H26 2.3293 no .
H25 H46B 3.5138 no 2_765
H25 H46C 3.3012 no 2_765
H26 H37B 3.5413 no .
H26 H46C 3.4814 no 2_765
H34 H36A 3.5172 no .
H34 H36C 2.7296 no .
H34 H37B 3.1910 no .
H34 H37C 2.8889 no .
H37A H47A 2.7833 no .
H37A H47B 2.5023 no .
H37C H47B 2.6678 no .
H44 H46A 2.7074 no .
H44 H46C 3.5310 no .
H44 H47B 3.2931 no .
H44 H47C 2.8221 no .
P1 H13 3.3658 no 2_766
P1 H14 3.3003 no 1_545
P1 H24 3.0871 no 1_455
P1 H47C 3.3873 no 2_666
F1 H3C 3.2683 no .
F1 H15 3.1006 no 2_666
F1 H16 2.5336 no 2_666
F1 H24 2.6555 no 1_455
F1 H47A 3.2333 no 2_666
F1 H47C 2.8669 no 2_666
F2 H13 2.6391 no 2_766
F2 H23 2.8618 no 2_766
F2 H24 2.4728 no 1_455
F2 H37A 2.8473 no .
F2 H37C 3.4499 no .
F2 H47A 3.0161 no .
F2 H47A 3.4670 no 2_666
F2 H47B 3.0157 no .
F2 H47C 2.6452 no 2_666
F3 H3A 2.6122 no .
F3 H3C 3.1357 no .
F3 H14 2.8913 no 1_545
F3 H25 2.9242 no 2_756
F3 H26 2.4615 no 2_756
F3 H37B 3.0566 no 2_756
F4 H3A 3.3397 no .
F4 H3C 2.8286 no .
F4 H13 3.0010 no 2_766
F4 H36B 3.0519 no 1_556
F4 H36C 2.6492 no 1_556
F4 H44 3.2348 no 2_666
F4 H47C 2.8505 no 2_666
F5 H13 2.6881 no 2_766
F5 H14 2.6927 no 1_545
F5 H14 2.6330 no 2_766
F5 H37A 3.0303 no .
F5 H37B 2.9089 no .
F5 H37B 2.9242 no 2_756
F5 H37C 3.5501 no .
F6 H14 2.5678 no 1_545
F6 H15 2.7211 no 1_545
F6 H24 2.4402 no 1_455
F6 H25 3.0735 no 1_455
F6 H25 3.5541 no 2_756
F6 H37A 3.4498 no .
F6 H37B 3.4035 no .
F6 H37C 3.0570 no .
N1 H3B 2.5887 no 2_657
N1 H15 2.8423 no 2_666
N1 H16 2.8862 no 2_666
N1 H25 3.0106 no 2_756
N1 H36A 3.2097 no 1_456
N1 H46C 2.7556 no 1_546
N11 H23 3.5524 no 2_766
N21 H13 3.5846 no 2_766
N31 H3A 3.2780 no 2_756
N32 H3A 3.1780 no 2_756
C2 H3B 3.1546 no 2_657
C2 H16 3.2890 no 2_666
C2 H25 3.2994 no 2_756
C2 H26 3.3406 no 2_756
C2 H46C 3.0463 no 1_546
C2 H46C 3.5171 no 2_666
C3 H26 3.3202 no 2_756
C3 H34 2.9414 no 1_556
C3 H36A 3.5607 no 2_756
C3 H36C 3.5229 no 1_556
C3 H46C 3.3533 no 2_666
C23 H47A 3.2736 no 2_766
C23 H47B 3.4240 no 1_655
C23 H47C 3.1133 no 1_655
C24 H47B 3.0508 no 1_655
C24 H47C 3.4117 no 1_655
C26 H3A 3.4401 no 2_756
C26 H14 3.5155 no 2_766
C33 H3A 3.1459 no 2_756
C33 H3B 3.4415 no 2_756
C33 H34 3.1472 no 2_755
C34 H3A 3.2339 no 2_756
C34 H3B 3.3719 no 1_554
C34 H3C 3.3457 no 1_554
C34 H34 3.1603 no 2_755
C34 H36A 3.4649 no 2_755
C34 H36C 3.0431 no 2_755
C34 H46A 3.1657 no 2_665
C35 H3A 3.3095 no 2_756
C35 H36C 3.5213 no 2_755
C35 H46A 3.1948 no 2_665
C36 H3B 3.4903 no 2_756
C36 H34 2.9148 no 2_755
C37 H46A 3.3865 no 2_665
C43 H3C 3.1622 no 2_666
C43 H44 3.2716 no 2_665
C44 H3C 2.9134 no 2_666
C44 H46A 3.2736 no 2_665
C44 H46B 3.1916 no 2_665
C45 H46A 3.2144 no 2_665
C45 H46B 3.3764 no 2_665
C46 H3B 3.4616 no 2_666
C46 H3C 3.3786 no 2_666
C46 H37C 3.5091 no 2_665
C46 H44 3.3424 no 2_665
C46 H47B 3.2757 no 2_665
C47 H23 3.5019 no 1_455
C47 H23 3.4173 no 2_766
C47 H24 3.3994 no 1_455
C47 H46A 3.4751 no 2_665
C47 H46B 3.3500 no 2_665
H3A F3 2.6122 no .
H3A F4 3.3397 no .
H3A N31 3.2780 no 2_756
H3A N32 3.1780 no 2_756
H3A C26 3.4401 no 2_756
H3A C33 3.1459 no 2_756
H3A C34 3.2339 no 2_756
H3A C35 3.3095 no 2_756
H3A H26 2.5356 no 2_756
H3A H34 3.0952 no 1_556
H3A H36A 3.4830 no 2_756
H3A H36C 3.2303 no 1_556
H3B N1 2.5887 no 2_657
H3B C2 3.1546 no 2_657
H3B C33 3.4415 no 2_756
H3B C34 3.3719 no 1_556
H3B C36 3.4903 no 2_756
H3B C46 3.4616 no 2_666
H3B H34 2.5075 no 1_556
H3B H36A 2.7841 no 2_756
H3B H46A 3.2959 no 2_666
H3B H46C 2.9202 no 2_666
H3C F1 3.2683 no .
H3C F3 3.1357 no .
H3C F4 2.8286 no .
H3C C34 3.3457 no 1_556
H3C C43 3.1622 no 2_666
H3C C44 2.9134 no 2_666
H3C C46 3.3786 no 2_666
H3C H34 2.7520 no 1_556
H3C H36C 2.9956 no 1_556
H3C H44 2.7215 no 2_666
H3C H46A 3.2072 no 2_666
H3C H46C 3.1996 no 2_666
H13 P1 3.3658 no 2_766
H13 F2 2.6391 no 2_766
H13 F4 3.0010 no 2_766
H13 F5 2.6881 no 2_766
H13 N21 3.5846 no 2_766
H13 H37A 2.9820 no 2_766
H13 H47A 3.4724 no 2_766
H14 P1 3.3003 no 1_565
H14 F3 2.8913 no 1_565
H14 F5 2.6927 no 1_565
H14 F5 2.6330 no 2_766
H14 F6 2.5678 no 1_565
H14 C26 3.5155 no 2_766
H14 H37B 3.1859 no 1_565
H14 H37B 3.5881 no 2_766
H15 F1 3.1006 no 2_666
H15 F6 2.7211 no 1_565
H15 N1 2.8423 no 2_666
H15 H25 3.0041 no 1_465
H15 H37C 3.5784 no 1_565
H16 F1 2.5336 no 2_666
H16 N1 2.8862 no 2_666
H16 C2 3.2890 no 2_666
H23 F2 2.8618 no 2_766
H23 N11 3.5524 no 2_766
H23 C47 3.5019 no 1_655
H23 C47 3.4173 no 2_766
H23 H47A 2.5009 no 2_766
H23 H47B 3.4177 no 1_655
H23 H47C 2.7757 no 1_655
H24 P1 3.0871 no 1_655
H24 F1 2.6555 no 1_655
H24 F2 2.4728 no 1_655
H24 F6 2.4402 no 1_655
H24 C47 3.3994 no 1_655
H24 H37C 3.5526 no 1_655
H24 H47A 3.4383 no 2_766
H24 H47B 2.7367 no 1_655
H24 H47C 3.3007 no 1_655
H25 F3 2.9242 no 2_756
H25 F6 3.0735 no 1_655
H25 F6 3.5541 no 2_756
H25 N1 3.0106 no 2_756
H25 C2 3.2994 no 2_756
H25 H15 3.0041 no 1_645
H26 F3 2.4615 no 2_756
H26 C2 3.3406 no 2_756
H26 C3 3.3202 no 2_756
H26 H3A 2.5356 no 2_756
H34 C3 2.9414 no 1_554
H34 C33 3.1472 no 2_755
H34 C34 3.1603 no 2_755
H34 C36 2.9148 no 2_755
H34 H3A 3.0952 no 1_554
H34 H3B 2.5075 no 1_554
H34 H3C 2.7520 no 1_554
H34 H34 2.8981 no 2_755
H34 H36A 2.6778 no 2_755
H34 H36C 2.5965 no 2_755
H34 H46A 3.1157 no 2_665
H36A N1 3.2097 no 1_654
H36A C3 3.5607 no 2_756
H36A C34 3.4649 no 2_755
H36A H3A 3.4830 no 2_756
H36A H3B 2.7841 no 2_756
H36A H34 2.6778 no 2_755
H36B F4 3.0519 no 1_554
H36B H44 3.4322 no 2_665
H36C F4 2.6492 no 1_554
H36C C3 3.5229 no 1_554
H36C C34 3.0431 no 2_755
H36C C35 3.5213 no 2_755
H36C H3A 3.2303 no 1_554
H36C H3C 2.9956 no 1_554
H36C H34 2.5965 no 2_755
H36C H37B 3.1253 no 2_755
H37A F2 2.8473 no .
H37A F5 3.0303 no .
H37A F6 3.4498 no .
H37A H13 2.9820 no 2_766
H37B F3 3.0566 no 2_756
H37B F5 2.9089 no .
H37B F5 2.9242 no 2_756
H37B F6 3.4035 no .
H37B H14 3.1859 no 1_545
H37B H14 3.5881 no 2_766
H37B H36C 3.1253 no 2_755
H37C F2 3.4499 no .
H37C F5 3.5501 no .
H37C F6 3.0570 no .
H37C C46 3.5091 no 2_665
H37C H15 3.5784 no 1_545
H37C H24 3.5526 no 1_455
H37C H46A 2.7816 no 2_665
H37C H46C 3.5688 no 2_665
H44 F4 3.2348 no 2_666
H44 C43 3.2716 no 2_665
H44 C46 3.3424 no 2_665
H44 H3C 2.7215 no 2_666
H44 H36B 3.4322 no 2_665
H44 H46A 3.3940 no 2_665
H44 H46B 2.8775 no 2_665
H46A C34 3.1657 no 2_665
H46A C35 3.1948 no 2_665
H46A C37 3.3865 no 2_665
H46A C44 3.2736 no 2_665
H46A C45 3.2144 no 2_665
H46A C47 3.4751 no 2_665
H46A H3B 3.2959 no 2_666
H46A H3C 3.2072 no 2_666
H46A H34 3.1157 no 2_665
H46A H37C 2.7816 no 2_665
H46A H44 3.3940 no 2_665
H46A H47B 2.8491 no 2_665
H46B C44 3.1916 no 2_665
H46B C45 3.3764 no 2_665
H46B C47 3.3500 no 2_665
H46B H44 2.8775 no 2_665
H46B H47B 2.8112 no 2_665
H46B H47C 3.4219 no 2_665
H46C N1 2.7556 no 1_564
H46C C2 3.0463 no 1_564
H46C C2 3.5171 no 2_666
H46C C3 3.3533 no 2_666
H46C H3B 2.9202 no 2_666
H46C H3C 3.1996 no 2_666
H46C H37C 3.5688 no 2_665
H47A F1 3.2333 no 2_666
H47A F2 3.0161 no .
H47A F2 3.4670 no 2_666
H47A C23 3.2736 no 2_766
H47A H13 3.4724 no 2_766
H47A H23 2.5009 no 2_766
H47A H24 3.4383 no 2_766
H47B F2 3.0157 no .
H47B C23 3.4240 no 1_455
H47B C24 3.0508 no 1_455
H47B C46 3.2757 no 2_665
H47B H23 3.4177 no 1_455
H47B H24 2.7367 no 1_455
H47B H46A 2.8491 no 2_665
H47B H46B 2.8112 no 2_665
H47C P1 3.3873 no 2_666
H47C F1 2.8669 no 2_666
H47C F2 2.6452 no 2_666
H47C F4 2.8505 no 2_666
H47C C23 3.1133 no 1_455
H47C C24 3.4117 no 1_455
H47C H23 2.7757 no 1_455
H47C H24 3.3007 no 1_455
H47C H46B 3.4219 no 2_665

loop_
_geom_torsion_atom_site_label_1
_geom_torsion_atom_site_label_2
_geom_torsion_atom_site_label_3
_geom_torsion_atom_site_label_4
_geom_torsion
_geom_torsion_publ_flag
_geom_torsion_site_symmetry_1
_geom_torsion_site_symmetry_4
N11 Pt1 N21 C22 -3.51(18) no . .
N11 Pt1 N21 C26 178.9(2) no . .
N21 Pt1 N11 C12 3.35(19) no . .
N21 Pt1 N11 C16 179.9(2) no . .
N11 Pt1 N41 N42 96.9(2) no . .
N11 Pt1 N41 C45 -87.6(3) no . .
N41 Pt1 N11 C12 -175.15(19) no . .
N41 Pt1 N11 C16 1.3(2) no . .
N21 Pt1 N31 N32 -97.12(19) no . .
N21 Pt1 N31 C35 109.0(2) no . .
N31 Pt1 N21 C22 174.76(19) no . .
N31 Pt1 N21 C26 -2.8(2) no . .
N31 Pt1 N41 N42 -81.3(2) no . .
N31 Pt1 N41 C45 94.2(3) no . .
N41 Pt1 N31 N32 81.27(19) no . .
N41 Pt1 N31 C35 -72.6(2) no . .
Pt1 N11 C12 C13 177.6(2) no . .
Pt1 N11 C12 C22 -2.6(4) no . .
Pt1 N11 C16 C15 -177.7(2) no . .
C12 N11 C16 C15 -1.3(5) no . .
C16 N11 C12 C13 0.8(5) no . .
C16 N11 C12 C22 -179.4(3) no . .
Pt1 N21 C22 C12 3.1(4) no . .
Pt1 N21 C22 C23 -177.5(2) no . .
Pt1 N21 C26 C25 178.0(2) no . .
C22 N21 C26 C25 0.5(5) no . .
C26 N21 C22 C12 -179.2(3) no . .
C26 N21 C22 C23 0.2(5) no . .
Pt1 N31 N32 Au1 39.3(3) no . .
Pt1 N31 N32 C33 -159.24(15) no . .
Pt1 N31 C35 C34 155.27(18) no . .
Pt1 N31 C35 C37 -28.4(4) no . .
N32 N31 C35 C34 -0.2(3) no . .
N32 N31 C35 C37 176.2(2) no . .
C35 N31 N32 Au1 -161.3(2) no . .
C35 N31 N32 C33 0.1(3) no . .
Au1 N32 C33 C34 160.31(17) no . .
Au1 N32 C33 C36 -19.7(4) no . .
N31 N32 C33 C34 0.0(3) no . .
N31 N32 C33 C36 -180.0(2) no . .
Pt1 N41 N42 Au1 -21.4(3) no . 2_765
Pt1 N41 N42 C43 176.54(17) no . .
Pt1 N41 C45 C44 -175.7(2) no . .
Pt1 N41 C45 C47 4.2(5) no . .
N42 N41 C45 C44 0.0(4) no . .
N42 N41 C45 C47 179.9(3) no . .
C45 N41 N42 Au1 162.1(2) no . 2_765
C45 N41 N42 C43 0.1(4) no . .
Au1 N42 C43 C44 -159.6(2) no 2_765 .
Au1 N42 C43 C46 21.1(5) no 2_765 .
N41 N42 C43 C44 -0.1(4) no . .
N41 N42 C43 C46 -179.5(3) no . .
N11 C12 C13 C14 0.0(5) no . .
N11 C12 C22 N21 -0.3(4) no . .
N11 C12 C22 C23 -179.7(3) no . .
C13 C12 C22 N21 179.5(3) no . .
C13 C12 C22 C23 0.1(6) no . .
C22 C12 C13 C14 -179.7(3) no . .
C12 C13 C14 C15 -0.4(6) no . .
C13 C14 C15 C16 -0.0(6) no . .
C14 C15 C16 N11 0.9(6) no . .
N21 C22 C23 C24 -0.1(5) no . .
C12 C22 C23 C24 179.3(3) no . .
C22 C23 C24 C25 -0.9(5) no . .
C23 C24 C25 C26 1.6(6) no . .
C24 C25 C26 N21 -1.4(6) no . .
N32 C33 C34 C35 -0.1(3) no . .
C36 C33 C34 C35 179.9(3) no . .
C33 C34 C35 N31 0.2(3) no . .
C33 C34 C35 C37 -175.8(3) no . .
N42 C43 C44 C45 0.2(4) no . .
C46 C43 C44 C45 179.4(4) no . .
C43 C44 C45 N41 -0.1(4) no . .
C43 C44 C45 C47 180.0(3) no . .
